data_7103836
loop_
_publ_author_name
'Burford, Neil'
'Ragogna, Paul J.'
'McDonald, Robert'
'Ferguson, Michael J.'

_publ_section_title
;
 Homoatomic P \\rightarrow  P coordination: A versatile synthetic approach to
 polyphosphorus dications
;
_journal_coden_ASTM CHCOFS
_journal_issue 16
_journal_name_full
;
 Chemical Communications (Cambridge, United Kingdom)
;
_journal_page_first 2066
_journal_page_last 2067
_journal_paper_doi 10.1039/b304984a
_journal_year 2003
_chemical_formula_moiety 'C53 H46 Cl2 F6 O6 P4 S2'
_chemical_formula_sum 'C53 H46 Cl2 F6 O6 P4 S2'
_chemical_formula_weight 1151.80
_space_group_IT_number 2
_symmetry_cell_setting triclinic
_symmetry_space_group_name_Hall '-P 1'
_symmetry_space_group_name_H-M 'P -1'
_atom_sites_solution_hydrogens geom
_atom_sites_solution_primary direct
_atom_sites_solution_secondary difmap
_audit_creation_method SHELXL-97
_cell_angle_alpha 119.8007(16)
_cell_angle_beta 95.7002(17)
_cell_angle_gamma 104.2389(18)
_cell_formula_units_Z 1
_cell_length_a 9.3972(8)
_cell_length_b 12.8629(12)
_cell_length_c 13.6679(12)
_cell_measurement_reflns_used 2998
_cell_measurement_temperature 193(2)
_cell_measurement_theta_max 26.317
_cell_measurement_theta_min 2.318
_cell_volume 1340.5(2)
_computing_cell_refinement 'Bruker SAINT (Bruker, 1997)'
_computing_data_collection 'Bruker SMART (Bruker, 1997)'
_computing_data_reduction 'Bruker SAINT (Bruker, 1997)'
_computing_molecular_graphics 'Bruker SHELXTL (Bruker, 1997)'
_computing_publication_material 'Bruker SHELXTL (Bruker, 1997)'
_computing_structure_refinement 'SHELXL-97 (Sheldrick, 1997)'
_computing_structure_solution 'SHELXS-97 (Sheldrick, 1990)'
_diffrn_ambient_temperature 193(2)
_diffrn_detector_area_resol_mean 8.192
_diffrn_measured_fraction_theta_full 0.980
_diffrn_measured_fraction_theta_max 0.980
_diffrn_measurement_device_type 'Bruker PLATFORM diffractometer/SMART 1000 CCD area detector'
_diffrn_measurement_method '\w scans'
_diffrn_radiation_monochromator graphite
_diffrn_radiation_source 'fine-focus sealed tube'
_diffrn_radiation_type MoK\a
_diffrn_radiation_wavelength 0.71073
_diffrn_reflns_av_R_equivalents 0.0263
_diffrn_reflns_av_sigmaI/netI 0.0568
_diffrn_reflns_limit_h_max 11
_diffrn_reflns_limit_h_min -11
_diffrn_reflns_limit_k_max 16
_diffrn_reflns_limit_k_min -10
_diffrn_reflns_limit_l_max 17
_diffrn_reflns_limit_l_min -17
_diffrn_reflns_number 6741
_diffrn_reflns_theta_full 26.40
_diffrn_reflns_theta_max 26.40
_diffrn_reflns_theta_min 1.78
_diffrn_standards_decay_% 0
_diffrn_standards_interval_time 0
_diffrn_standards_number 0
_exptl_absorpt_coefficient_mu 0.388
_exptl_absorpt_correction_T_max 0.9334
_exptl_absorpt_correction_T_min 0.8386
_exptl_absorpt_correction_type integration
_exptl_absorpt_process_details 'Bruker SHELXTL (Bruker, 1997)'
_exptl_crystal_colour colorless
_exptl_crystal_density_diffrn 1.427
_exptl_crystal_density_method 'not measured'
_exptl_crystal_description prism
_exptl_crystal_F_000 592
_exptl_crystal_size_max 0.47
_exptl_crystal_size_mid 0.18
_exptl_crystal_size_min 0.18
_refine_diff_density_max 1.230
_refine_diff_density_min -0.937
_refine_diff_density_rms 0.082
_refine_ls_extinction_method none
_refine_ls_goodness_of_fit_ref 1.023
_refine_ls_hydrogen_treatment constr
_refine_ls_matrix_type full
_refine_ls_number_parameters 329
_refine_ls_number_reflns 5392
_refine_ls_number_restraints 0
_refine_ls_restrained_S_all 1.023
_refine_ls_R_factor_all 0.0803
_refine_ls_R_factor_gt 0.0597
_refine_ls_shift/su_max 0.000
_refine_ls_shift/su_mean 0.000
_refine_ls_structure_factor_coef Fsqd
_refine_ls_weighting_details 'calc w=1/[\s^2^(Fo^2^)+(0.0850P)^2^+1.4865P] where P=(Fo^2^+2Fc^2^)/3'
_refine_ls_weighting_scheme calc
_refine_ls_wR_factor_gt 0.1536
_refine_ls_wR_factor_ref 0.1676
_reflns_number_gt 4092
_reflns_number_total 5392
_reflns_threshold_expression I>2\s(I)
_cod_data_source_file b304984a.txt
_cod_data_source_block dal0222
_cod_depositor_comments
;
The following automatic conversions were performed:
'_symmetry_cell_setting' value 'Triclinic' changed to 'triclinic'
according to '/home/saulius/struct/CIF-dictionaries/cif_core.dic'
dictionary named 'cif_core.dic' version 2.4.1 from 2010-06-29.

Automatic conversion script
Id: cif_fix_enum 1527 2010-12-29 10:47:43Z saulius 
;
_cod_original_sg_symbol_H-M P-1
_cod_database_code 7103836

loop_
_symmetry_equiv_pos_as_xyz
'x, y, z'
'-x, -y, -z'

loop_
_atom_site_label
_atom_site_type_symbol
_atom_site_fract_x
_atom_site_fract_y
_atom_site_fract_z
_atom_site_U_iso_or_equiv
_atom_site_adp_type
_atom_site_occupancy
_atom_site_symmetry_multiplicity
_atom_site_calc_flag
_atom_site_refinement_flags
_atom_site_disorder_assembly
_atom_site_disorder_group
P1 P 0.01394(9) -0.14836(7) 0.03821(7) 0.0199(2) Uani 1 1 d . . .
P2 P -0.10408(9) -0.07998(7) 0.17896(7) 0.0234(2) Uani 1 1 d . . .
C1 C 0.0686(3) -0.0171(3) 0.0150(3) 0.0216(6) Uani 1 1 d . . .
H1A H 0.1431 0.0590 0.0866 0.026 Uiso 1 1 calc R . .
H1B H 0.1190 -0.0412 -0.0495 0.026 Uiso 1 1 calc R . .
C11 C -0.1165(4) -0.2914(3) -0.0915(3) 0.0229(6) Uani 1 1 d . . .
C12 C -0.0601(4) -0.3834(3) -0.1682(3) 0.0288(7) Uani 1 1 d . . .
H12 H 0.0461 -0.3690 -0.1531 0.035 Uiso 1 1 calc R . .
C13 C -0.1609(4) -0.4960(3) -0.2667(3) 0.0353(8) Uani 1 1 d . . .
H13 H -0.1235 -0.5588 -0.3189 0.042 Uiso 1 1 calc R . .
C14 C -0.3158(4) -0.5166(3) -0.2885(3) 0.0391(9) Uani 1 1 d . . .
H14 H -0.3844 -0.5944 -0.3548 0.047 Uiso 1 1 calc R . .
C15 C -0.3713(4) -0.4237(3) -0.2135(3) 0.0359(8) Uani 1 1 d . . .
H15 H -0.4773 -0.4374 -0.2298 0.043 Uiso 1 1 calc R . .
C16 C -0.2722(4) -0.3117(3) -0.1155(3) 0.0287(7) Uani 1 1 d . . .
H16 H -0.3101 -0.2485 -0.0644 0.034 Uiso 1 1 calc R . .
C21 C 0.1798(3) -0.1812(3) 0.0750(3) 0.0220(6) Uani 1 1 d . . .
C22 C 0.1606(4) -0.2865(3) 0.0847(3) 0.0301(7) Uani 1 1 d . . .
H22 H 0.0613 -0.3411 0.0696 0.036 Uiso 1 1 calc R . .
C23 C 0.2867(5) -0.3109(4) 0.1164(4) 0.0412(9) Uani 1 1 d . . .
H23 H 0.2745 -0.3820 0.1238 0.049 Uiso 1 1 calc R . .
C24 C 0.4303(5) -0.2318(4) 0.1371(4) 0.0477(10) Uani 1 1 d . . .
H24 H 0.5168 -0.2495 0.1578 0.057 Uiso 1 1 calc R . .
C25 C 0.4499(4) -0.1273(4) 0.1283(3) 0.0419(9) Uani 1 1 d . . .
H25 H 0.5497 -0.0730 0.1437 0.050 Uiso 1 1 calc R . .
C26 C 0.3256(4) -0.1015(3) 0.0971(3) 0.0292(7) Uani 1 1 d . . .
H26 H 0.3390 -0.0296 0.0907 0.035 Uiso 1 1 calc R . .
C31 C 0.0586(4) 0.0634(3) 0.2849(3) 0.0241(7) Uani 1 1 d . . .
C32 C 0.1976(4) 0.0646(3) 0.3322(3) 0.0304(7) Uani 1 1 d . . .
H32 H 0.2116 -0.0133 0.3132 0.037 Uiso 1 1 calc R . .
C33 C 0.3155(4) 0.1793(4) 0.4070(3) 0.0395(9) Uani 1 1 d . . .
H33 H 0.4101 0.1797 0.4394 0.047 Uiso 1 1 calc R . .
C34 C 0.2961(4) 0.2930(3) 0.4347(3) 0.0403(9) Uani 1 1 d . . .
H34 H 0.3776 0.3713 0.4853 0.048 Uiso 1 1 calc R . .
C35 C 0.1587(4) 0.2928(3) 0.3889(3) 0.0353(8) Uani 1 1 d . . .
H35 H 0.1453 0.3712 0.4089 0.042 Uiso 1 1 calc R . .
C36 C 0.0402(4) 0.1792(3) 0.3139(3) 0.0288(7) Uani 1 1 d . . .
H36 H -0.0540 0.1797 0.2820 0.035 Uiso 1 1 calc R . .
C41 C -0.1143(4) -0.1918(3) 0.2257(3) 0.0271(7) Uani 1 1 d . . .
C42 C -0.2036(4) -0.3202(3) 0.1484(3) 0.0321(8) Uani 1 1 d . . .
H42 H -0.2498 -0.3497 0.0700 0.039 Uiso 1 1 calc R . .
C43 C -0.2258(4) -0.4048(3) 0.1847(3) 0.0376(9) Uani 1 1 d . . .
H43 H -0.2841 -0.4923 0.1308 0.045 Uiso 1 1 calc R . .
C44 C -0.1627(5) -0.3617(4) 0.2998(4) 0.0458(10) Uani 1 1 d . . .
H44 H -0.1793 -0.4193 0.3251 0.055 Uiso 1 1 calc R . .
C45 C -0.0763(6) -0.2357(4) 0.3773(4) 0.0547(12) Uani 1 1 d . . .
H45 H -0.0330 -0.2063 0.4562 0.066 Uiso 1 1 calc R . .
C46 C -0.0519(5) -0.1505(3) 0.3404(3) 0.0428(10) Uani 1 1 d . . .
H46 H 0.0081 -0.0634 0.3946 0.051 Uiso 1 1 calc R . .
S S -0.64362(10) -0.23752(8) -0.19977(8) 0.0295(2) Uani 1 1 d . . .
F1 F -0.8579(3) -0.3891(2) -0.3977(2) 0.0655(8) Uani 1 1 d . . .
F2 F -0.6898(4) -0.2400(3) -0.3940(2) 0.0688(8) Uani 1 1 d . . .
F3 F -0.6361(3) -0.4007(2) -0.4122(2) 0.0642(8) Uani 1 1 d . . .
O1 O -0.4826(3) -0.1818(2) -0.1766(3) 0.0450(7) Uani 1 1 d . . .
O2 O -0.6898(3) -0.3392(3) -0.1804(3) 0.0458(7) Uani 1 1 d . . .
O3 O -0.7253(3) -0.1495(2) -0.1593(2) 0.0391(6) Uani 1 1 d . . .
C2 C -0.7093(5) -0.3195(4) -0.3582(3) 0.0421(9) Uani 1 1 d . . .
Cl1S Cl 0.6333(4) 0.1102(3) 0.5586(2) 0.1570(11) Uani 1 1 d . . .
C1S C 0.5671(14) -0.0126(12) 0.4433(11) 0.082(3) Uiso 0.50 1 d P . .
H1SA H 0.6362 -0.0626 0.4298 0.098 Uiso 0.50 1 calc PR . .
H1SB H 0.5550 0.0041 0.3802 0.098 Uiso 0.50 1 calc PR . .

loop_
_atom_site_aniso_label
_atom_site_aniso_U_11
_atom_site_aniso_U_22
_atom_site_aniso_U_33
_atom_site_aniso_U_23
_atom_site_aniso_U_13
_atom_site_aniso_U_12
P1 0.0211(4) 0.0177(4) 0.0231(4) 0.0125(3) 0.0057(3) 0.0068(3)
P2 0.0242(4) 0.0214(4) 0.0265(4) 0.0138(3) 0.0082(3) 0.0083(3)
C1 0.0248(16) 0.0205(14) 0.0234(15) 0.0139(13) 0.0079(12) 0.0084(12)
C11 0.0252(16) 0.0208(15) 0.0244(15) 0.0144(13) 0.0050(12) 0.0061(12)
C12 0.0300(17) 0.0268(16) 0.0304(17) 0.0149(14) 0.0088(14) 0.0120(14)
C13 0.041(2) 0.0266(17) 0.0299(18) 0.0098(15) 0.0063(15) 0.0124(15)
C14 0.038(2) 0.0289(18) 0.035(2) 0.0140(16) -0.0079(16) 0.0006(15)
C15 0.0252(17) 0.0366(19) 0.039(2) 0.0193(17) -0.0003(15) 0.0067(15)
C16 0.0261(17) 0.0292(17) 0.0306(17) 0.0158(14) 0.0039(13) 0.0111(13)
C21 0.0236(15) 0.0223(15) 0.0212(15) 0.0113(12) 0.0056(12) 0.0105(12)
C22 0.0308(18) 0.0288(17) 0.0361(19) 0.0199(15) 0.0094(14) 0.0129(14)
C23 0.047(2) 0.046(2) 0.049(2) 0.0336(19) 0.0115(18) 0.0247(18)
C24 0.033(2) 0.057(3) 0.056(3) 0.031(2) 0.0047(18) 0.0240(19)
C25 0.0229(18) 0.046(2) 0.050(2) 0.0241(19) 0.0049(16) 0.0083(16)
C26 0.0243(17) 0.0274(17) 0.0327(18) 0.0154(14) 0.0050(13) 0.0067(13)
C31 0.0291(17) 0.0230(15) 0.0199(15) 0.0117(13) 0.0073(13) 0.0076(13)
C32 0.0330(18) 0.0285(17) 0.0308(18) 0.0150(14) 0.0082(14) 0.0142(14)
C33 0.0267(18) 0.040(2) 0.040(2) 0.0156(17) 0.0009(15) 0.0094(15)
C34 0.036(2) 0.0302(19) 0.039(2) 0.0136(16) 0.0048(16) 0.0008(15)
C35 0.045(2) 0.0241(17) 0.0333(19) 0.0147(15) 0.0077(16) 0.0097(15)
C36 0.0355(19) 0.0252(16) 0.0263(17) 0.0147(14) 0.0050(14) 0.0110(14)
C41 0.0327(18) 0.0248(16) 0.0311(17) 0.0180(14) 0.0168(14) 0.0115(13)
C42 0.0351(19) 0.0284(17) 0.0317(18) 0.0180(15) 0.0072(15) 0.0056(14)
C43 0.044(2) 0.0244(17) 0.042(2) 0.0178(16) 0.0175(17) 0.0073(15)
C44 0.068(3) 0.034(2) 0.046(2) 0.0296(19) 0.023(2) 0.0139(19)
C45 0.090(4) 0.040(2) 0.031(2) 0.0239(18) 0.014(2) 0.007(2)
C46 0.066(3) 0.0281(18) 0.0299(19) 0.0166(16) 0.0141(18) 0.0065(17)
S 0.0294(4) 0.0232(4) 0.0358(5) 0.0154(4) 0.0098(3) 0.0097(3)
F1 0.0407(14) 0.0565(15) 0.0550(16) 0.0047(13) -0.0007(12) 0.0105(12)
F2 0.096(2) 0.0773(19) 0.0491(15) 0.0415(15) 0.0257(15) 0.0342(17)
F3 0.0586(16) 0.0542(15) 0.0525(15) 0.0057(12) 0.0234(13) 0.0259(13)
O1 0.0304(14) 0.0312(13) 0.0647(18) 0.0232(13) 0.0068(12) 0.0052(11)
O2 0.0472(16) 0.0404(15) 0.0686(19) 0.0389(14) 0.0260(14) 0.0185(13)
O3 0.0479(16) 0.0382(14) 0.0322(13) 0.0144(11) 0.0109(11) 0.0266(12)
C2 0.043(2) 0.037(2) 0.036(2) 0.0115(17) 0.0137(17) 0.0152(17)
Cl1S 0.196(3) 0.142(2) 0.151(2) 0.0979(18) -0.0069(19) 0.0643(19)

loop_
_atom_type_symbol
_atom_type_description
_atom_type_scat_dispersion_real
_atom_type_scat_dispersion_imag
_atom_type_scat_source
C C 0.0033 0.0016 'International Tables Vol C Tables 4.2.6.8 and 6.1.1.4'
H H 0.0000 0.0000 'International Tables Vol C Tables 4.2.6.8 and 6.1.1.4'
O O 0.0106 0.0060 'International Tables Vol C Tables 4.2.6.8 and 6.1.1.4'
F F 0.0171 0.0103 'International Tables Vol C Tables 4.2.6.8 and 6.1.1.4'
P P 0.1023 0.0942 'International Tables Vol C Tables 4.2.6.8 and 6.1.1.4'
S S 0.1246 0.1234 'International Tables Vol C Tables 4.2.6.8 and 6.1.1.4'
Cl Cl 0.1484 0.1585 'International Tables Vol C Tables 4.2.6.8 and 6.1.1.4'

loop_
_geom_angle_atom_site_label_1
_geom_angle_atom_site_label_2
_geom_angle_atom_site_label_3
_geom_angle
_geom_angle_site_symmetry_1
_geom_angle_site_symmetry_3
_geom_angle_publ_flag
C21 P1 C11 108.42(14) . . ?
C21 P1 C1 110.08(14) . . ?
C11 P1 C1 110.99(14) . . ?
C21 P1 P2 114.27(10) . . ?
C11 P1 P2 109.46(11) . . ?
C1 P1 P2 103.59(10) . . ?
C41 P2 C31 105.98(15) . . ?
C41 P2 P1 102.55(11) . . ?
C31 P2 P1 95.03(10) . . ?
C1 C1 P1 112.6(3) 2 . ?
C16 C11 C12 120.0(3) . . ?
C16 C11 P1 120.8(2) . . ?
C12 C11 P1 119.2(2) . . ?
C13 C12 C11 119.5(3) . . ?
C14 C13 C12 120.1(3) . . ?
C13 C14 C15 120.3(3) . . ?
C16 C15 C14 120.0(3) . . ?
C15 C16 C11 120.1(3) . . ?
C26 C21 C22 120.0(3) . . ?
C26 C21 P1 121.1(2) . . ?
C22 C21 P1 118.9(2) . . ?
C23 C22 C21 119.7(3) . . ?
C24 C23 C22 119.7(4) . . ?
C23 C24 C25 120.9(4) . . ?
C26 C25 C24 120.1(3) . . ?
C25 C26 C21 119.6(3) . . ?
C32 C31 C36 119.1(3) . . ?
C32 C31 P2 125.3(2) . . ?
C36 C31 P2 115.5(2) . . ?
C33 C32 C31 120.1(3) . . ?
C34 C33 C32 120.3(3) . . ?
C35 C34 C33 120.0(3) . . ?
C34 C35 C36 120.3(3) . . ?
C35 C36 C31 120.2(3) . . ?
C46 C41 C42 118.3(3) . . ?
C46 C41 P2 121.7(3) . . ?
C42 C41 P2 119.4(3) . . ?
C43 C42 C41 120.8(3) . . ?
C44 C43 C42 119.9(3) . . ?
C45 C44 C43 120.0(3) . . ?
C44 C45 C46 120.1(4) . . ?
C41 C46 C45 120.7(3) . . ?
O1 S O2 114.77(17) . . ?
O1 S O3 115.80(16) . . ?
O2 S O3 115.06(16) . . ?
O1 S C2 103.12(18) . . ?
O2 S C2 102.90(18) . . ?
O3 S C2 102.49(17) . . ?
F2 C2 F1 107.0(4) . . ?
F2 C2 F3 107.7(3) . . ?
F1 C2 F3 106.4(3) . . ?
F2 C2 S 112.6(3) . . ?
F1 C2 S 111.5(3) . . ?
F3 C2 S 111.3(3) . . ?
C1S Cl1S C1S 70.7(7) . 2_656 ?
Cl1S C1S Cl1S 109.3(7) . 2_656 ?

loop_
_geom_bond_atom_site_label_1
_geom_bond_atom_site_label_2
_geom_bond_distance
_geom_bond_site_symmetry_2
_geom_bond_publ_flag
P1 C21 1.801(3) . ?
P1 C11 1.802(3) . ?
P1 C1 1.831(3) . ?
P1 P2 2.2195(11) . ?
P2 C41 1.828(3) . ?
P2 C31 1.831(3) . ?
C1 C1 1.543(6) 2 ?
C11 C16 1.395(5) . ?
C11 C12 1.403(4) . ?
C12 C13 1.394(5) . ?
C13 C14 1.387(5) . ?
C14 C15 1.395(5) . ?
C15 C16 1.383(5) . ?
C21 C26 1.392(4) . ?
C21 C22 1.394(4) . ?
C22 C23 1.381(5) . ?
C23 C24 1.377(6) . ?
C24 C25 1.378(6) . ?
C25 C26 1.375(5) . ?
C31 C32 1.391(5) . ?
C31 C36 1.400(4) . ?
C32 C33 1.386(5) . ?
C33 C34 1.382(5) . ?
C34 C35 1.377(5) . ?
C35 C36 1.382(5) . ?
C41 C46 1.386(5) . ?
C41 C42 1.398(5) . ?
C42 C43 1.387(5) . ?
C43 C44 1.385(6) . ?
C44 C45 1.372(5) . ?
C45 C46 1.399(5) . ?
S O1 1.432(3) . ?
S O2 1.435(3) . ?
S O3 1.438(2) . ?
S C2 1.824(4) . ?
F1 C2 1.341(5) . ?
F2 C2 1.319(5) . ?
F3 C2 1.341(4) . ?
Cl1S C1S 1.488(12) . ?
Cl1S C1S 1.979(12) 2_656 ?
C1S Cl1S 1.979(12) 2_656 ?

loop_
_geom_torsion_atom_site_label_1
_geom_torsion_atom_site_label_2
_geom_torsion_atom_site_label_3
_geom_torsion_atom_site_label_4
_geom_torsion
_geom_torsion_site_symmetry_1
_geom_torsion_site_symmetry_2
_geom_torsion_site_symmetry_3
_geom_torsion_site_symmetry_4
_geom_torsion_publ_flag
C21 P1 P2 C41 -46.50(16) . . . . ?
C11 P1 P2 C41 75.30(16) . . . . ?
C1 P1 P2 C41 -166.26(15) . . . . ?
C21 P1 P2 C31 61.13(15) . . . . ?
C11 P1 P2 C31 -177.08(15) . . . . ?
C1 P1 P2 C31 -58.64(15) . . . . ?
C21 P1 C1 C1 -179.1(3) . . . 2 ?
C11 P1 C1 C1 60.9(3) . . . 2 ?
P2 P1 C1 C1 -56.5(3) . . . 2 ?
C21 P1 C11 C16 155.3(3) . . . . ?
C1 P1 C11 C16 -83.7(3) . . . . ?
P2 P1 C11 C16 30.0(3) . . . . ?
C21 P1 C11 C12 -24.1(3) . . . . ?
C1 P1 C11 C12 96.9(3) . . . . ?
P2 P1 C11 C12 -149.4(2) . . . . ?
C16 C11 C12 C13 -1.5(5) . . . . ?
P1 C11 C12 C13 177.9(3) . . . . ?
C11 C12 C13 C14 0.1(5) . . . . ?
C12 C13 C14 C15 1.3(6) . . . . ?
C13 C14 C15 C16 -1.4(6) . . . . ?
C14 C15 C16 C11 0.1(5) . . . . ?
C12 C11 C16 C15 1.4(5) . . . . ?
P1 C11 C16 C15 -178.0(3) . . . . ?
C11 P1 C21 C26 129.8(3) . . . . ?
C1 P1 C21 C26 8.2(3) . . . . ?
P2 P1 C21 C26 -107.8(3) . . . . ?
C11 P1 C21 C22 -52.1(3) . . . . ?
C1 P1 C21 C22 -173.7(2) . . . . ?
P2 P1 C21 C22 70.3(3) . . . . ?
C26 C21 C22 C23 0.1(5) . . . . ?
P1 C21 C22 C23 -178.0(3) . . . . ?
C21 C22 C23 C24 -0.6(6) . . . . ?
C22 C23 C24 C25 0.9(6) . . . . ?
C23 C24 C25 C26 -0.7(6) . . . . ?
C24 C25 C26 C21 0.2(6) . . . . ?
C22 C21 C26 C25 0.1(5) . . . . ?
P1 C21 C26 C25 178.2(3) . . . . ?
C41 P2 C31 C32 40.6(3) . . . . ?
P1 P2 C31 C32 -64.0(3) . . . . ?
C41 P2 C31 C36 -142.9(2) . . . . ?
P1 P2 C31 C36 112.5(2) . . . . ?
C36 C31 C32 C33 0.1(5) . . . . ?
P2 C31 C32 C33 176.4(3) . . . . ?
C31 C32 C33 C34 -0.3(6) . . . . ?
C32 C33 C34 C35 0.7(6) . . . . ?
C33 C34 C35 C36 -0.8(6) . . . . ?
C34 C35 C36 C31 0.6(5) . . . . ?
C32 C31 C36 C35 -0.2(5) . . . . ?
P2 C31 C36 C35 -177.0(3) . . . . ?
C31 P2 C41 C46 23.3(3) . . . . ?
P1 P2 C41 C46 122.4(3) . . . . ?
C31 P2 C41 C42 -165.2(3) . . . . ?
P1 P2 C41 C42 -66.1(3) . . . . ?
C46 C41 C42 C43 -1.8(5) . . . . ?
P2 C41 C42 C43 -173.6(3) . . . . ?
C41 C42 C43 C44 2.0(6) . . . . ?
C42 C43 C44 C45 -1.1(7) . . . . ?
C43 C44 C45 C46 0.1(7) . . . . ?
C42 C41 C46 C45 0.8(6) . . . . ?
P2 C41 C46 C45 172.4(3) . . . . ?
C44 C45 C46 C41 0.0(7) . . . . ?
O1 S C2 F2 -66.1(3) . . . . ?
O2 S C2 F2 174.2(3) . . . . ?
O3 S C2 F2 54.5(3) . . . . ?
O1 S C2 F1 173.6(3) . . . . ?
O2 S C2 F1 53.9(3) . . . . ?
O3 S C2 F1 -65.8(3) . . . . ?
O1 S C2 F3 54.9(3) . . . . ?
O2 S C2 F3 -64.7(3) . . . . ?
O3 S C2 F3 175.5(3) . . . . ?
C1S Cl1S C1S Cl1S 0.0 2_656 . . 2_656 ?
